data_4074298
loop_
_publ_author_name
'Waltman, Andrew W.'
'Ritter, Tobias'
'Grubbs, Robert H.'

_publ_section_title
;
 Rearrangement of N-Heterocylic Carbenes Involving Heterocycle Cleavage
;
_journal_issue 18
_journal_name_full Organometallics
_journal_page_first 4238
_journal_paper_doi 10.1021/om060528y
_journal_volume 25
_journal_year 2006
_chemical_formula_sum 'C59 H67 N2 Ni O P'
_chemical_formula_weight 909.83
_chemical_name_systematic
; 
 ? 
;
_space_group_IT_number 14
_symmetry_cell_setting monoclinic
_symmetry_space_group_name_Hall '-P 2ybc'
_symmetry_space_group_name_H-M 'P 1 21/c 1'
_atom_sites_solution_hydrogens geom
_atom_sites_solution_primary direct
_atom_sites_solution_secondary difmap
_audit_creation_method SHELXL-97
_cell_angle_alpha 90.00
_cell_angle_beta 102.9050(10)
_cell_angle_gamma 90.00
_cell_formula_units_Z 4
_cell_length_a 10.4660(7)
_cell_length_b 30.570(2)
_cell_length_c 15.4250(10)
_cell_measurement_reflns_used 11785
_cell_measurement_temperature 98(2)
_cell_measurement_theta_max 28.32
_cell_measurement_theta_min 2.24
_cell_volume 4810.5(5)
_computing_cell_refinement 'Bruker SAINT v6.45'
_computing_data_collection 'Bruker SMART v5.054'
_computing_data_reduction 'Bruker SAINT v6.45'
_computing_molecular_graphics 'Bruker SHELXTL'
_computing_publication_material 'Bruker SHELXTL'
_computing_structure_refinement 'SHELXL-97 (Sheldrick, 1997)'
_computing_structure_solution 'SHELXS-97 (Sheldrick, 1990)'
_diffrn_ambient_temperature 98(2)
_diffrn_measured_fraction_theta_full 0.917
_diffrn_measured_fraction_theta_max 0.917
_diffrn_measurement_device_type 'Bruker SMART 1000'
_diffrn_measurement_method '\w scans at 5 \f settings'
_diffrn_radiation_monochromator graphite
_diffrn_radiation_source 'nine-focus sealed tube'
_diffrn_radiation_type MoK\a
_diffrn_radiation_wavelength 0.71073
_diffrn_reflns_av_R_equivalents 0.0978
_diffrn_reflns_av_sigmaI/netI 0.0906
_diffrn_reflns_limit_h_max 13
_diffrn_reflns_limit_h_min -13
_diffrn_reflns_limit_k_max 40
_diffrn_reflns_limit_k_min -38
_diffrn_reflns_limit_l_max 20
_diffrn_reflns_limit_l_min -20
_diffrn_reflns_number 53600
_diffrn_reflns_theta_full 28.53
_diffrn_reflns_theta_max 28.53
_diffrn_reflns_theta_min 1.51
_exptl_absorpt_coefficient_mu 0.480
_exptl_absorpt_correction_T_max 0.9672
_exptl_absorpt_correction_T_min 0.8854
_exptl_absorpt_correction_type none
_exptl_crystal_colour Yellow
_exptl_crystal_density_diffrn 1.256
_exptl_crystal_density_method 'not measured'
_exptl_crystal_description Fragment
_exptl_crystal_F_000 1944
_exptl_crystal_size_max 0.26
_exptl_crystal_size_mid 0.15
_exptl_crystal_size_min 0.07
_refine_diff_density_max 0.721
_refine_diff_density_min -0.643
_refine_diff_density_rms 0.077
_refine_ls_extinction_method none
_refine_ls_goodness_of_fit_ref 1.277
_refine_ls_hydrogen_treatment Riding
_refine_ls_matrix_type 'Full matrix'
_refine_ls_number_parameters 579
_refine_ls_number_reflns 11217
_refine_ls_number_restraints 0
_refine_ls_restrained_S_all 1.277
_refine_ls_R_factor_all 0.0910
_refine_ls_R_factor_gt 0.0484
_refine_ls_shift/su_max 0.001
_refine_ls_shift/su_mean 0.000
_refine_ls_structure_factor_coef Fsqd
_refine_ls_weighting_details w=1/s^2^(Fo^2^)
_refine_ls_weighting_scheme sigma
_refine_ls_wR_factor_gt 0.0816
_refine_ls_wR_factor_ref 0.0879
_reflns_number_gt 7122
_reflns_number_total 11217
_reflns_threshold_expression >2sigma(I)
_cod_data_source_file om060528ysi20060616_082439.cif
_cod_data_source_block aww14
_cod_depositor_comments
;
The following automatic conversions were performed:

'_symmetry_cell_setting' value 'Monoclinic' changed to 'monoclinic'
according to /home/saulius/struct/CIF-dictionaries/cif_core.dic
dictionary named 'cif_core.dic' version 2.4.1 from
2010-06-29.

'_refine_ls_weighting_scheme' value 'Sigma' changed to
'sigma' according to
/home/saulius/struct/CIF-dictionaries/cif_core.dic dictionary named
'cif_core.dic' version 2.4.1 from 2010-06-29.

Automatic conversion script
Id: cif_fix_values 1715 2011-07-08 13:25:40Z adriana 

The following automatic conversions were performed:

'_atom_sites_solution_primary' value 'Direct methods' was changed to
'direct'.

'_atom_sites_solution_secondary' value 'Difference Fourier map' was
changed to 'difmap'.

'_atom_sites_solution_hydrogens' value 'Geometric positions' was
changed to 'geom'.

Automatic conversion script
Id: cif_fix_values 6452 2018-10-05 10:23:21Z andrius 
;
_cod_original_cell_volume 4810.5(6)
_cod_original_sg_symbol_H-M P2(1)/c
_cod_database_code 4074298

loop_
_symmetry_equiv_pos_as_xyz
'x, y, z'
'-x, y+1/2, -z+1/2'
'-x, -y, -z'
'x, -y-1/2, z-1/2'

loop_
_atom_site_label
_atom_site_type_symbol
_atom_site_fract_x
_atom_site_fract_y
_atom_site_fract_z
_atom_site_U_iso_or_equiv
_atom_site_adp_type
_atom_site_occupancy
_atom_site_symmetry_multiplicity
_atom_site_calc_flag
_atom_site_refinement_flags
Ni1 Ni 0.78248(3) 0.154516(10) 0.22705(2) 0.01371(8) Uani 1 1 d .
P1 P 0.91854(6) 0.11901(2) 0.33601(4) 0.01524(15) Uani 1 1 d .
O1 O 0.71139(15) 0.09848(5) 0.17739(10) 0.0149(4) Uani 1 1 d .
N1 N 0.59823(18) 0.21607(6) 0.11028(12) 0.0131(4) Uani 1 1 d .
N2 N 0.68503(18) 0.16381(6) 0.04684(12) 0.0140(4) Uani 1 1 d .
C1 C 0.6802(2) 0.18148(7) 0.12590(16) 0.0129(5) Uani 1 1 d .
C2 C 0.5383(2) 0.22226(8) 0.01489(15) 0.0162(6) Uani 1 1 d .
H2A H 0.5591 0.2515 -0.0057 0.019 Uiso 1 1 calc R
H2B H 0.4419 0.2187 0.0029 0.019 Uiso 1 1 calc R
C3 C 0.6009(2) 0.18630(8) -0.02971(15) 0.0172(6) Uani 1 1 d .
H3A H 0.5339 0.1663 -0.0639 0.021 Uiso 1 1 calc R
H3B H 0.6534 0.1986 -0.0699 0.021 Uiso 1 1 calc R
C4 C 0.5381(2) 0.23827(8) 0.17378(15) 0.0146(5) Uani 1 1 d .
C5 C 0.4552(2) 0.21429(8) 0.21682(15) 0.0157(5) Uani 1 1 d .
C6 C 0.3854(2) 0.23813(8) 0.26821(16) 0.0189(6) Uani 1 1 d .
H6A H 0.3276 0.2232 0.2976 0.023 Uiso 1 1 calc R
C7 C 0.3984(2) 0.28275(9) 0.27728(16) 0.0215(6) Uani 1 1 d .
H7A H 0.3490 0.2982 0.3122 0.026 Uiso 1 1 calc R
C8 C 0.4826(2) 0.30540(8) 0.23613(16) 0.0197(6) Uani 1 1 d .
H8A H 0.4918 0.3362 0.2440 0.024 Uiso 1 1 calc R
C9 C 0.5544(2) 0.28362(8) 0.18313(15) 0.0155(5) Uani 1 1 d .
C10 C 0.4433(2) 0.16501(8) 0.20841(17) 0.0210(6) Uani 1 1 d .
H10A H 0.5333 0.1534 0.2107 0.025 Uiso 1 1 calc R
C11 C 0.3567(3) 0.15005(9) 0.12016(17) 0.0298(7) Uani 1 1 d .
H11A H 0.3880 0.1633 0.0709 0.045 Uiso 1 1 calc R
H11B H 0.2660 0.1592 0.1171 0.045 Uiso 1 1 calc R
H11C H 0.3605 0.1181 0.1159 0.045 Uiso 1 1 calc R
C12 C 0.3954(2) 0.14390(8) 0.28570(17) 0.0258(6) Uani 1 1 d .
H12A H 0.4519 0.1531 0.3423 0.039 Uiso 1 1 calc R
H12B H 0.3985 0.1120 0.2806 0.039 Uiso 1 1 calc R
H12C H 0.3050 0.1531 0.2836 0.039 Uiso 1 1 calc R
C13 C 0.6454(2) 0.30977(8) 0.13876(16) 0.0181(6) Uani 1 1 d .
H13A H 0.6958 0.2886 0.1098 0.022 Uiso 1 1 calc R
C14 C 0.5684(2) 0.33990(8) 0.06644(17) 0.0257(6) Uani 1 1 d .
H14A H 0.5063 0.3225 0.0230 0.039 Uiso 1 1 calc R
H14B H 0.6292 0.3549 0.0365 0.039 Uiso 1 1 calc R
H14C H 0.5203 0.3616 0.0935 0.039 Uiso 1 1 calc R
C15 C 0.7437(2) 0.33649(8) 0.20614(17) 0.0252(6) Uani 1 1 d .
H15A H 0.7937 0.3170 0.2517 0.038 Uiso 1 1 calc R
H15B H 0.6967 0.3581 0.2342 0.038 Uiso 1 1 calc R
H15C H 0.8038 0.3516 0.1757 0.038 Uiso 1 1 calc R
C16 C 0.7354(2) 0.12171(7) 0.03405(16) 0.0143(5) Uani 1 1 d .
C17 C 0.7784(2) 0.11392(8) -0.04326(16) 0.0161(5) Uani 1 1 d .
H17A H 0.7850 0.1375 -0.0822 0.019 Uiso 1 1 calc R
C18 C 0.8116(2) 0.07209(8) -0.06409(16) 0.0178(6) Uani 1 1 d .
C19 C 0.7928(2) 0.03846(8) -0.00774(16) 0.0187(6) Uani 1 1 d .
H19A H 0.8102 0.0094 -0.0237 0.022 Uiso 1 1 calc R
C20 C 0.7498(2) 0.04459(7) 0.07077(16) 0.0148(5) Uani 1 1 d .
C21 C 0.7307(2) 0.08841(8) 0.09721(16) 0.0138(5) Uani 1 1 d .
C22 C 0.8613(3) 0.06375(8) -0.14757(17) 0.0248(6) Uani 1 1 d .
H22A H 0.9173 0.0377 -0.1392 0.037 Uiso 0.50 1 calc PR
H22B H 0.9120 0.0891 -0.1597 0.037 Uiso 0.50 1 calc PR
H22C H 0.7867 0.0591 -0.1978 0.037 Uiso 0.50 1 calc PR
H22D H 0.8267 0.0862 -0.1920 0.037 Uiso 0.50 1 calc PR
H22E H 0.8320 0.0348 -0.1714 0.037 Uiso 0.50 1 calc PR
H22F H 0.9573 0.0648 -0.1333 0.037 Uiso 0.50 1 calc PR
C23 C 0.7210(2) 0.00500(8) 0.12507(16) 0.0160(5) Uani 1 1 d .
C24 C 0.7318(2) -0.03894(7) 0.07692(17) 0.0195(6) Uani 1 1 d .
H24A H 0.6723 -0.0383 0.0172 0.023 Uiso 1 1 calc R
H24B H 0.8225 -0.0426 0.0690 0.023 Uiso 1 1 calc R
C25 C 0.6964(2) -0.07794(8) 0.12960(17) 0.0219(6) Uani 1 1 d .
H25A H 0.7038 -0.1056 0.0963 0.026 Uiso 1 1 calc R
C26 C 0.7918(3) -0.07990(8) 0.22083(18) 0.0251(6) Uani 1 1 d .
H26A H 0.7704 -0.1052 0.2550 0.030 Uiso 1 1 calc R
H26B H 0.8827 -0.0835 0.2132 0.030 Uiso 1 1 calc R
C27 C 0.7802(3) -0.03734(8) 0.27107(18) 0.0250(6) Uani 1 1 d .
H27A H 0.8417 -0.0382 0.3308 0.030 Uiso 1 1 calc R
C28 C 0.8150(2) 0.00190(8) 0.21730(16) 0.0185(6) Uani 1 1 d .
H28A H 0.8102 0.0293 0.2507 0.022 Uiso 1 1 calc R
H28B H 0.9061 -0.0014 0.2098 0.022 Uiso 1 1 calc R
C29 C 0.5788(2) 0.00844(8) 0.13851(17) 0.0205(6) Uani 1 1 d .
H29A H 0.5692 0.0358 0.1707 0.025 Uiso 1 1 calc R
H29B H 0.5168 0.0096 0.0798 0.025 Uiso 1 1 calc R
C30 C 0.5452(2) -0.03073(8) 0.19134(18) 0.0241(6) Uani 1 1 d .
H30A H 0.4535 -0.0275 0.1994 0.029 Uiso 1 1 calc R
C31 C 0.5558(2) -0.07294(8) 0.14063(18) 0.0256(6) Uani 1 1 d .
H31A H 0.4947 -0.0719 0.0815 0.031 Uiso 1 1 calc R
H31B H 0.5319 -0.0983 0.1738 0.031 Uiso 1 1 calc R
C32 C 0.6398(3) -0.03213(8) 0.28255(18) 0.0271(7) Uani 1 1 d .
H32A H 0.6321 -0.0048 0.3154 0.032 Uiso 1 1 calc R
H32B H 0.6170 -0.0570 0.3175 0.032 Uiso 1 1 calc R
C33 C 0.8327(2) 0.08158(8) 0.39612(16) 0.0184(6) Uani 1 1 d .
C34 C 0.6960(2) 0.08452(8) 0.37828(17) 0.0206(6) Uani 1 1 d .
H34A H 0.6512 0.1014 0.3291 0.025 Uiso 1 1 calc R
C35 C 0.6254(3) 0.06323(8) 0.43106(18) 0.0251(6) Uani 1 1 d .
H35A H 0.5327 0.0659 0.4188 0.030 Uiso 1 1 calc R
C36 C 0.6894(3) 0.03800(9) 0.50169(18) 0.0305(7) Uani 1 1 d .
H36A H 0.6408 0.0236 0.5385 0.037 Uiso 1 1 calc R
C37 C 0.8241(3) 0.03359(9) 0.51894(19) 0.0339(7) Uani 1 1 d .
H37A H 0.8678 0.0157 0.5668 0.041 Uiso 1 1 calc R
C38 C 0.8958(3) 0.05534(8) 0.46647(18) 0.0259(7) Uani 1 1 d .
H38A H 0.9884 0.0523 0.4787 0.031 Uiso 1 1 calc R
C39 C 1.0413(2) 0.08830(8) 0.29231(17) 0.0171(6) Uani 1 1 d .
C40 C 1.0323(2) 0.08886(8) 0.20081(17) 0.0185(6) Uani 1 1 d .
H40A H 0.9633 0.1047 0.1634 0.022 Uiso 1 1 calc R
C41 C 1.1228(3) 0.06665(8) 0.16350(19) 0.0247(6) Uani 1 1 d .
H41A H 1.1154 0.0674 0.1010 0.030 Uiso 1 1 calc R
C42 C 1.2227(3) 0.04369(8) 0.21700(19) 0.0261(7) Uani 1 1 d .
H42A H 1.2837 0.0280 0.1916 0.031 Uiso 1 1 calc R
C43 C 1.2342(3) 0.04349(8) 0.3080(2) 0.0275(7) Uani 1 1 d .
H43A H 1.3041 0.0279 0.3450 0.033 Uiso 1 1 calc R
C44 C 1.1450(2) 0.06581(8) 0.34597(18) 0.0208(6) Uani 1 1 d .
H44A H 1.1548 0.0657 0.4087 0.025 Uiso 1 1 calc R
C45 C 1.0224(2) 0.14917(8) 0.42734(16) 0.0179(6) Uani 1 1 d .
C46 C 0.9955(3) 0.15271(9) 0.51130(17) 0.0262(6) Uani 1 1 d .
H46A H 0.9224 0.1377 0.5241 0.031 Uiso 1 1 calc R
C47 C 1.0744(3) 0.17790(9) 0.57626(18) 0.0347(7) Uani 1 1 d .
H47A H 1.0556 0.1799 0.6336 0.042 Uiso 1 1 calc R
C48 C 1.1804(3) 0.20024(9) 0.5585(2) 0.0345(7) Uani 1 1 d .
H48A H 1.2341 0.2176 0.6033 0.041 Uiso 1 1 calc R
C49 C 1.2077(3) 0.19720(8) 0.47563(19) 0.0285(7) Uani 1 1 d .
H49A H 1.2809 0.2123 0.4632 0.034 Uiso 1 1 calc R
C50 C 1.1289(2) 0.17221(8) 0.41025(17) 0.0212(6) Uani 1 1 d .
H50A H 1.1477 0.1707 0.3528 0.025 Uiso 1 1 calc R
C51 C 0.8606(2) 0.20826(7) 0.27403(15) 0.0127(5) Uani 1 1 d .
C52 C 0.8345(2) 0.22747(8) 0.35099(16) 0.0155(5) Uani 1 1 d .
C53 C 0.9079(2) 0.26249(8) 0.39228(16) 0.0167(6) Uani 1 1 d .
H53A H 0.8885 0.2744 0.4447 0.020 Uiso 1 1 calc R
C54 C 1.0090(2) 0.28057(8) 0.35905(17) 0.0186(6) Uani 1 1 d .
C55 C 1.0323(2) 0.26293(8) 0.28158(16) 0.0175(6) Uani 1 1 d .
H55A H 1.1000 0.2751 0.2570 0.021 Uiso 1 1 calc R
C56 C 0.9601(2) 0.22795(8) 0.23836(16) 0.0160(5) Uani 1 1 d .
C57 C 0.7292(2) 0.20907(8) 0.39355(16) 0.0198(6) Uani 1 1 d .
H57A H 0.6582 0.1969 0.3474 0.030 Uiso 0.50 1 calc PR
H57B H 0.6946 0.2324 0.4253 0.030 Uiso 0.50 1 calc PR
H57C H 0.7667 0.1859 0.4355 0.030 Uiso 0.50 1 calc PR
H57D H 0.7548 0.2132 0.4581 0.030 Uiso 0.50 1 calc PR
H57E H 0.7184 0.1778 0.3802 0.030 Uiso 0.50 1 calc PR
H57F H 0.6463 0.2243 0.3700 0.030 Uiso 0.50 1 calc PR
C58 C 1.0917(3) 0.31757(8) 0.40704(18) 0.0275(7) Uani 1 1 d .
H58A H 1.0605 0.3255 0.4603 0.041 Uiso 1 1 calc R
H58B H 1.0849 0.3430 0.3675 0.041 Uiso 1 1 calc R
H58C H 1.1834 0.3082 0.4244 0.041 Uiso 1 1 calc R
C59 C 0.9957(2) 0.20966(9) 0.15518(17) 0.0239(6) Uani 1 1 d .
H59A H 1.0658 0.2274 0.1402 0.036 Uiso 1 1 calc R
H59B H 0.9186 0.2104 0.1057 0.036 Uiso 1 1 calc R
H59C H 1.0258 0.1794 0.1660 0.036 Uiso 1 1 calc R

loop_
_atom_site_aniso_label
_atom_site_aniso_U_11
_atom_site_aniso_U_22
_atom_site_aniso_U_33
_atom_site_aniso_U_23
_atom_site_aniso_U_13
_atom_site_aniso_U_12
Ni1 0.01469(16) 0.01204(16) 0.01431(17) -0.00012(15) 0.00306(13) -0.00018(14)
P1 0.0177(4) 0.0129(3) 0.0155(4) 0.0002(3) 0.0045(3) 0.0010(3)
O1 0.0188(9) 0.0111(9) 0.0144(9) -0.0013(7) 0.0029(7) -0.0003(7)
N1 0.0152(11) 0.0124(11) 0.0115(11) 0.0000(9) 0.0022(9) 0.0020(9)
N2 0.0168(11) 0.0116(11) 0.0127(11) 0.0010(9) 0.0017(9) 0.0022(8)
C1 0.0156(13) 0.0064(12) 0.0183(14) -0.0039(10) 0.0073(11) -0.0053(10)
C2 0.0174(14) 0.0160(13) 0.0147(14) 0.0015(11) 0.0024(11) 0.0014(11)
C3 0.0206(14) 0.0163(13) 0.0144(14) 0.0023(11) 0.0035(11) 0.0027(11)
C4 0.0132(13) 0.0176(14) 0.0116(13) 0.0005(11) 0.0000(10) 0.0051(11)
C5 0.0125(13) 0.0198(14) 0.0131(13) 0.0009(11) -0.0010(10) 0.0023(11)
C6 0.0146(13) 0.0254(15) 0.0171(14) 0.0033(12) 0.0042(11) 0.0013(11)
C7 0.0146(14) 0.0318(16) 0.0168(14) -0.0074(12) 0.0007(11) 0.0067(12)
C8 0.0203(14) 0.0185(14) 0.0183(14) -0.0035(11) 0.0001(11) 0.0032(11)
C9 0.0133(13) 0.0180(14) 0.0126(13) 0.0002(11) -0.0027(10) 0.0024(11)
C10 0.0172(14) 0.0226(15) 0.0256(15) 0.0049(12) 0.0099(12) 0.0000(11)
C11 0.0383(17) 0.0253(16) 0.0267(16) 0.0002(13) 0.0092(13) -0.0085(14)
C12 0.0270(15) 0.0250(16) 0.0262(16) 0.0064(12) 0.0078(13) -0.0022(12)
C13 0.0210(14) 0.0134(13) 0.0200(14) -0.0018(11) 0.0047(11) 0.0016(11)
C14 0.0298(15) 0.0210(15) 0.0261(16) 0.0025(13) 0.0057(12) 0.0014(13)
C15 0.0247(15) 0.0208(15) 0.0281(16) -0.0009(12) 0.0019(12) -0.0051(12)
C16 0.0119(12) 0.0125(13) 0.0171(14) -0.0033(11) 0.0002(10) -0.0014(10)
C17 0.0151(13) 0.0139(13) 0.0196(14) 0.0021(11) 0.0044(11) 0.0001(10)
C18 0.0158(13) 0.0167(14) 0.0213(15) -0.0035(11) 0.0050(11) -0.0001(11)
C19 0.0168(13) 0.0147(14) 0.0252(15) -0.0035(11) 0.0057(11) 0.0025(11)
C20 0.0105(12) 0.0127(13) 0.0196(14) 0.0002(11) 0.0001(11) 0.0002(10)
C21 0.0085(12) 0.0171(13) 0.0155(14) -0.0035(11) 0.0023(10) -0.0025(10)
C22 0.0329(16) 0.0170(14) 0.0281(17) -0.0005(12) 0.0145(13) -0.0002(12)
C23 0.0138(13) 0.0129(13) 0.0203(15) -0.0008(11) 0.0017(11) 0.0006(10)
C24 0.0202(14) 0.0139(13) 0.0233(15) -0.0006(11) 0.0028(11) 0.0032(11)
C25 0.0243(15) 0.0116(13) 0.0295(16) -0.0010(12) 0.0056(13) 0.0017(11)
C26 0.0271(15) 0.0164(14) 0.0314(17) 0.0058(13) 0.0055(13) 0.0035(12)
C27 0.0304(16) 0.0188(15) 0.0242(16) 0.0032(12) 0.0023(13) -0.0011(12)
C28 0.0173(14) 0.0154(13) 0.0218(15) -0.0017(11) 0.0020(11) -0.0011(11)
C29 0.0202(14) 0.0142(14) 0.0280(16) 0.0015(12) 0.0072(12) 0.0002(11)
C30 0.0184(14) 0.0185(15) 0.0380(18) 0.0044(13) 0.0119(13) 0.0014(11)
C31 0.0267(16) 0.0147(14) 0.0350(18) 0.0034(12) 0.0060(13) -0.0065(12)
C32 0.0388(18) 0.0160(15) 0.0307(17) 0.0033(13) 0.0167(14) -0.0024(13)
C33 0.0269(15) 0.0118(13) 0.0191(15) -0.0004(11) 0.0104(12) 0.0013(11)
C34 0.0276(16) 0.0171(14) 0.0178(15) -0.0001(11) 0.0068(12) -0.0007(12)
C35 0.0274(16) 0.0225(15) 0.0279(17) -0.0015(13) 0.0116(13) -0.0032(12)
C36 0.0430(19) 0.0235(16) 0.0319(18) 0.0078(13) 0.0230(15) -0.0007(14)
C37 0.0455(19) 0.0270(17) 0.0325(18) 0.0155(14) 0.0156(15) 0.0098(15)
C38 0.0285(16) 0.0237(15) 0.0277(17) 0.0079(13) 0.0111(13) 0.0070(12)
C39 0.0151(13) 0.0148(13) 0.0223(15) -0.0019(11) 0.0058(11) -0.0006(11)
C40 0.0138(13) 0.0178(14) 0.0239(15) -0.0016(11) 0.0042(11) -0.0017(11)
C41 0.0249(15) 0.0242(16) 0.0267(16) -0.0089(13) 0.0095(13) -0.0056(12)
C42 0.0248(15) 0.0174(15) 0.0413(19) -0.0047(13) 0.0186(14) -0.0002(12)
C43 0.0200(15) 0.0167(15) 0.047(2) 0.0115(13) 0.0102(14) 0.0033(12)
C44 0.0205(14) 0.0175(14) 0.0245(16) 0.0064(12) 0.0049(12) -0.0005(11)
C45 0.0190(14) 0.0147(13) 0.0176(14) -0.0007(11) -0.0010(11) 0.0047(11)
C46 0.0328(16) 0.0249(15) 0.0197(15) -0.0016(13) 0.0033(12) 0.0029(14)
C47 0.050(2) 0.0341(18) 0.0168(16) -0.0053(14) 0.0008(14) 0.0062(16)
C48 0.0347(18) 0.0294(17) 0.0294(18) -0.0111(14) -0.0144(14) 0.0077(14)
C49 0.0201(15) 0.0222(16) 0.0388(19) -0.0059(14) -0.0030(13) 0.0038(12)
C50 0.0184(14) 0.0204(14) 0.0228(15) -0.0021(12) 0.0000(12) 0.0046(11)
C51 0.0106(12) 0.0145(13) 0.0121(13) 0.0018(10) 0.0004(10) 0.0015(10)
C52 0.0147(13) 0.0152(13) 0.0163(14) 0.0039(11) 0.0026(11) 0.0017(10)
C53 0.0194(14) 0.0139(13) 0.0155(14) -0.0019(11) 0.0013(11) 0.0042(11)
C54 0.0167(14) 0.0133(13) 0.0225(15) 0.0019(11) -0.0026(11) -0.0018(11)
C55 0.0140(13) 0.0150(13) 0.0222(15) 0.0027(11) 0.0014(11) -0.0029(11)
C56 0.0155(13) 0.0145(13) 0.0159(14) 0.0013(11) -0.0008(11) 0.0024(11)
C57 0.0248(15) 0.0159(14) 0.0202(15) -0.0035(11) 0.0082(12) -0.0009(11)
C58 0.0263(16) 0.0219(15) 0.0320(17) -0.0041(13) 0.0018(13) -0.0045(12)
C59 0.0213(15) 0.0272(16) 0.0246(16) 0.0000(13) 0.0081(12) -0.0049(12)

loop_
_atom_type_symbol
_atom_type_description
_atom_type_scat_dispersion_real
_atom_type_scat_dispersion_imag
_atom_type_scat_source
C C 0.0033 0.0016 'International Tables Vol C Tables 4.2.6.8 and 6.1.1.4'
H H 0.0000 0.0000 'International Tables Vol C Tables 4.2.6.8 and 6.1.1.4'
N N 0.0061 0.0033 'International Tables Vol C Tables 4.2.6.8 and 6.1.1.4'
O O 0.0106 0.0060 'International Tables Vol C Tables 4.2.6.8 and 6.1.1.4'
P P 0.1023 0.0942 'International Tables Vol C Tables 4.2.6.8 and 6.1.1.4'
Ni Ni 0.3393 1.1124 'International Tables Vol C Tables 4.2.6.8 and 6.1.1.4'

loop_
_geom_angle_atom_site_label_1
_geom_angle_atom_site_label_2
_geom_angle_atom_site_label_3
_geom_angle
_geom_angle_publ_flag
C1 Ni1 C51 93.11(10) yes
C1 Ni1 O1 87.85(8) yes
C51 Ni1 O1 176.90(8) yes
C1 Ni1 P1 172.89(7) yes
C51 Ni1 P1 89.17(7) yes
O1 Ni1 P1 89.54(5) yes
C45 P1 C33 101.53(11) ?
C45 P1 C39 101.35(11) ?
C33 P1 C39 109.22(11) ?
C45 P1 Ni1 120.42(8) ?
C33 P1 Ni1 112.54(9) ?
C39 P1 Ni1 110.73(9) ?
C21 O1 Ni1 116.28(14) ?
C1 N1 C4 127.06(19) ?
C1 N1 C2 112.93(18) ?
C4 N1 C2 117.54(18) ?
C1 N2 C16 125.4(2) ?
C1 N2 C3 113.71(18) ?
C16 N2 C3 118.96(18) ?
N2 C1 N1 107.7(2) ?
N2 C1 Ni1 116.63(16) ?
N1 C1 Ni1 135.68(17) ?
N1 C2 C3 103.20(18) ?
N2 C3 C2 102.41(18) ?
C9 C4 C5 122.7(2) ?
C9 C4 N1 118.2(2) ?
C5 C4 N1 118.8(2) ?
C6 C5 C4 116.8(2) ?
C6 C5 C10 121.6(2) ?
C4 C5 C10 121.6(2) ?
C7 C6 C5 121.5(2) ?
C6 C7 C8 120.6(2) ?
C7 C8 C9 120.8(2) ?
C8 C9 C4 117.6(2) ?
C8 C9 C13 119.1(2) ?
C4 C9 C13 123.3(2) ?
C5 C10 C11 113.3(2) ?
C5 C10 C12 112.7(2) ?
C11 C10 C12 109.6(2) ?
C9 C13 C15 111.7(2) ?
C9 C13 C14 111.3(2) ?
C15 C13 C14 109.9(2) ?
C17 C16 C21 122.4(2) ?
C17 C16 N2 118.5(2) ?
C21 C16 N2 118.9(2) ?
C18 C17 C16 120.4(2) ?
C17 C18 C19 117.5(2) ?
C17 C18 C22 120.4(2) ?
C19 C18 C22 122.1(2) ?
C18 C19 C20 124.2(2) ?
C19 C20 C21 117.8(2) ?
C19 C20 C23 120.5(2) ?
C21 C20 C23 121.7(2) ?
O1 C21 C16 120.5(2) ?
O1 C21 C20 122.8(2) ?
C16 C21 C20 116.7(2) ?
C20 C23 C28 112.83(19) ?
C20 C23 C29 109.28(19) ?
C28 C23 C29 108.34(19) ?
C20 C23 C24 112.08(19) ?
C28 C23 C24 106.78(19) ?
C29 C23 C24 107.31(19) ?
C25 C24 C23 111.5(2) ?
C31 C25 C26 110.4(2) ?
C31 C25 C24 109.5(2) ?
C26 C25 C24 109.3(2) ?
C27 C26 C25 108.8(2) ?
C32 C27 C26 109.5(2) ?
C32 C27 C28 109.2(2) ?
C26 C27 C28 109.4(2) ?
C23 C28 C27 111.3(2) ?
C30 C29 C23 111.0(2) ?
C31 C30 C32 110.0(2) ?
C31 C30 C29 109.7(2) ?
C32 C30 C29 109.4(2) ?
C30 C31 C25 108.9(2) ?
C27 C32 C30 109.8(2) ?
C38 C33 C34 118.5(2) ?
C38 C33 P1 123.6(2) ?
C34 C33 P1 117.18(19) ?
C35 C34 C33 120.9(2) ?
C34 C35 C36 120.0(3) ?
C35 C36 C37 120.1(2) ?
C36 C37 C38 120.1(3) ?
C37 C38 C33 120.4(3) ?
C44 C39 C40 118.4(2) ?
C44 C39 P1 123.5(2) ?
C40 C39 P1 118.10(19) ?
C41 C40 C39 121.0(2) ?
C42 C41 C40 119.9(3) ?
C41 C42 C43 119.7(2) ?
C42 C43 C44 120.8(2) ?
C43 C44 C39 120.1(2) ?
C46 C45 C50 118.3(2) ?
C46 C45 P1 123.3(2) ?
C50 C45 P1 118.23(18) ?
C47 C46 C45 120.5(3) ?
C48 C47 C46 120.5(3) ?
C49 C48 C47 119.6(3) ?
C48 C49 C50 120.2(3) ?
C49 C50 C45 120.9(2) ?
C52 C51 C56 116.7(2) ?
C52 C51 Ni1 122.28(17) ?
C56 C51 Ni1 120.61(17) ?
C53 C52 C51 121.2(2) ?
C53 C52 C57 118.1(2) ?
C51 C52 C57 120.7(2) ?
C52 C53 C54 121.8(2) ?
C55 C54 C53 117.4(2) ?
C55 C54 C58 121.5(2) ?
C53 C54 C58 121.1(2) ?
C54 C55 C56 122.2(2) ?
C55 C56 C51 120.6(2) ?
C55 C56 C59 118.5(2) ?
C51 C56 C59 120.8(2) ?

loop_
_geom_bond_atom_site_label_1
_geom_bond_atom_site_label_2
_geom_bond_distance
_geom_bond_publ_flag
Ni1 C1 1.874(2) yes
Ni1 C51 1.905(2) yes
Ni1 O1 1.9544(15) yes
Ni1 P1 2.2274(7) yes
P1 C45 1.825(2) ?
P1 C33 1.830(2) ?
P1 C39 1.837(2) ?
O1 C21 1.333(3) ?
N1 C1 1.349(3) ?
N1 C4 1.446(3) ?
N1 C2 1.477(3) ?
N2 C1 1.345(3) ?
N2 C16 1.421(3) ?
N2 C3 1.476(3) ?
C2 C3 1.521(3) ?
C4 C9 1.400(3) ?
C4 C5 1.410(3) ?
C5 C6 1.397(3) ?
C5 C10 1.515(3) ?
C6 C7 1.375(3) ?
C7 C8 1.382(3) ?
C8 C9 1.397(3) ?
C9 C13 1.519(3) ?
C10 C11 1.527(3) ?
C10 C12 1.535(3) ?
C13 C15 1.526(3) ?
C13 C14 1.530(3) ?
C16 C17 1.386(3) ?
C16 C21 1.418(3) ?
C17 C18 1.382(3) ?
C18 C19 1.389(3) ?
C18 C22 1.514(3) ?
C19 C20 1.395(3) ?
C20 C21 1.427(3) ?
C20 C23 1.540(3) ?
C23 C28 1.542(3) ?
C23 C29 1.551(3) ?
C23 C24 1.551(3) ?
C24 C25 1.534(3) ?
C25 C31 1.526(3) ?
C25 C26 1.534(4) ?
C26 C27 1.533(3) ?
C27 C32 1.527(3) ?
C27 C28 1.548(3) ?
C29 C30 1.533(3) ?
C30 C31 1.526(3) ?
C30 C32 1.529(4) ?
C33 C38 1.392(3) ?
C33 C34 1.397(3) ?
C34 C35 1.379(3) ?
C35 C36 1.380(4) ?
C36 C37 1.381(4) ?
C37 C38 1.390(3) ?
C39 C44 1.391(3) ?
C39 C40 1.394(3) ?
C40 C41 1.390(3) ?
C41 C42 1.372(4) ?
C42 C43 1.381(4) ?
C43 C44 1.387(3) ?
C45 C46 1.389(3) ?
C45 C50 1.393(3) ?
C46 C47 1.382(4) ?
C47 C48 1.381(4) ?
C48 C49 1.374(4) ?
C49 C50 1.382(3) ?
C51 C52 1.405(3) ?
C51 C56 1.416(3) ?
C52 C53 1.387(3) ?
C52 C57 1.511(3) ?
C53 C54 1.389(3) ?
C54 C55 1.382(3) ?
C54 C58 1.514(3) ?
C55 C56 1.391(3) ?
C56 C59 1.521(3) ?
